data_9017704
loop_
_publ_author_name
'Nagashima, M.'
'Nishio-Hamane D'
'Tomita, N.'
'Minakawa, T.'
'Inaba, S.'

_publ_section_title
;
 Ferriakasakaite-(La) and ferriandrosite-(La): new epidote-supergroup minerals
 from Ise, Mie Prefecture, Japan
;
_journal_name_full 'Mineralogical Magazine'
_journal_page_first 735
_journal_page_last 753
_journal_volume 79
_journal_year 2015
_chemical_compound_source 'Shobu area, Ise City, Mie Prefecture, Japan'
_chemical_formula_sum 'Al1.14 Ca0.59 Ce0.2 Fe0.89 Gd0.02 H La0.48 Mg0.07 Mn0.96 Nd0.18 O13 Pr0.07 Si3 Ti0.06 V0.34'
_chemical_name_mineral Ferriakasakaite-(La)
_space_group_IT_number 11
_space_group_name_Hall '-P 2yb'
_space_group_name_H-M_alt 'P 1 21/m 1'
_symmetry_space_group_name_H-M 'P 1 21/m 1'
_cell_angle_alpha 90
_cell_angle_beta 113.845
_cell_angle_gamma 90
_cell_length_a 8.8733
_cell_length_b 5.7415
_cell_length_c 10.0805
_cell_formula_units_Z 2
_cell_volume 469.725
_database_code_amcsd 0020382
_exptl_crystal_density_diffrn 4.282
_cod_data_source_file inputs/fixed/downloads/18/18611.cif
_cod_data_source_block 18611
_cod_original_formula_sum 'Ca.59 Mn.96 La.48 Ce.2 Pr.07 Nd.18 Gd.02 Fe.89 V.34 Al1.14 Ti.06 Mg.07 Si3 O13 H'
_cod_database_code 9017704

loop_
_space_group_symop_operation_xyz
x,y,z
x,1/2-y,z
-x,1/2+y,-z
-x,-y,-z

loop_
_atom_site_label
_atom_site_fract_x
_atom_site_fract_y
_atom_site_fract_z
_atom_site_occupancy
_atom_site_U_iso_or_equiv
Ca1 0.76007 0.75000 0.15183 0.54000 0.01300
Mn1 0.76007 0.75000 0.15183 0.46000 0.01300
La1 0.59357 0.75000 0.42829 0.48000 0.01063
Ce1 0.59357 0.75000 0.42829 0.20000 0.01063
Pr1 0.59357 0.75000 0.42829 0.07000 0.01063
Nd1 0.59357 0.75000 0.42829 0.18000 0.01063
Gd1 0.59357 0.75000 0.42829 0.02000 0.01063
Ca2 0.59357 0.75000 0.42829 0.05000 0.01063
Fe3+1 0.00000 0.00000 0.00000 0.42000 0.00920
V1 0.00000 0.00000 0.00000 0.34000 0.00920
Al1 0.00000 0.00000 0.00000 0.18000 0.00920
Ti1 0.00000 0.00000 0.00000 0.06000 0.00920
Al2 0.00000 0.00000 0.50000 0.96000 0.00780
Fe3+2 0.00000 0.00000 0.50000 0.04000 0.00780
Mn3 0.31095 0.25000 0.20996 0.50000 0.01170
Fe2+3 0.31095 0.25000 0.20996 0.43000 0.01170
Mg3 0.31095 0.25000 0.20996 0.07000 0.01170
Si1 0.34513 0.75000 0.03451 1.00000 0.00900
Si2 0.69200 0.25000 0.28134 1.00000 0.00920
Si3 0.19090 0.75000 0.32433 1.00000 0.00830
O1 0.24030 0.98950 0.02310 1.00000 0.01430
O2 0.31540 0.97110 0.36330 1.00000 0.01190
O3 0.80150 0.01210 0.33200 1.00000 0.01280
O4 0.05800 0.25000 0.13710 1.00000 0.01310
O5 0.04950 0.75000 0.15600 1.00000 0.01230
O6 0.07760 0.75000 0.41920 1.00000 0.01160
O7 0.51360 0.75000 0.17590 1.00000 0.01420
O8 0.55230 0.25000 0.34330 1.00000 0.01910
O9 0.60420 0.25000 0.10370 1.00000 0.01640
O10 0.09020 0.25000 0.43160 1.00000 0.01190
H10 0.05800 0.25000 0.32650 1.00000 0.05000

loop_
_cod_related_entry_id
_cod_related_entry_database
_cod_related_entry_code
1 AMCSD 0020382
